data_7111557
loop_
_publ_author_name
'Mehdi, Hasan'
'Binnemans, Koen'
'Van Hecke, Kristof'
'Van Meervelt, Luc'
'Nockemann, Peter'

_publ_section_title
;
 Hydrophobic ionic liquids with strongly coordinating anions
;
_journal_issue 2
_journal_name_full 'Chemical Communications'
_journal_page_first 234
_journal_page_last 236
_journal_paper_doi 10.1039/b914977e
_journal_volume 46
_journal_year 2010
_chemical_formula_moiety 'C15 H3 Cu F18 O6, C8 H15 N2 '
_chemical_formula_sum 'C23 H18 Cu F18 N2 O6'
_chemical_formula_weight 823.94
_chemical_name_systematic
;
?
;
_space_group_IT_number 2
_symmetry_cell_setting triclinic
_symmetry_space_group_name_Hall '-P 1'
_symmetry_space_group_name_H-M 'P -1'
_atom_sites_solution_hydrogens geom
_atom_sites_solution_primary direct
_atom_sites_solution_secondary difmap
_audit_creation_method SHELXL-97
_cell_angle_alpha 73.5270(10)
_cell_angle_beta 86.2880(10)
_cell_angle_gamma 89.1060(10)
_cell_formula_units_Z 4
_cell_length_a 9.0624(2)
_cell_length_b 17.4690(3)
_cell_length_c 20.1946(4)
_cell_measurement_reflns_used 9691
_cell_measurement_temperature 100(2)
_cell_measurement_theta_max 70.95
_cell_measurement_theta_min 2.28
_cell_volume 3059.36(11)
_computing_cell_refinement 'Bruker SAINT'
_computing_data_collection 'Bruker SMART'
_computing_data_reduction 'Bruker SAINT'
_computing_publication_material Platon
_computing_structure_refinement 'SHELXL-97 (Sheldrick, 1997)'
_computing_structure_solution 'SHELXS-97 (Sheldrick, 1990)'
_diffrn_ambient_temperature 100(2)
_diffrn_measured_fraction_theta_full 0.969
_diffrn_measured_fraction_theta_max 0.969
_diffrn_measurement_device_type 'SMART 6000'
_diffrn_measurement_method '\w and \f scans'
_diffrn_radiation_monochromator 'crossed G\"obel mirrors'
_diffrn_radiation_source 'fine-focus sealed tube'
_diffrn_radiation_type CuK\a
_diffrn_radiation_wavelength 1.54178
_diffrn_reflns_av_R_equivalents 0.0617
_diffrn_reflns_av_sigmaI/netI 0.0672
_diffrn_reflns_limit_h_max 11
_diffrn_reflns_limit_h_min -10
_diffrn_reflns_limit_k_max 21
_diffrn_reflns_limit_k_min -21
_diffrn_reflns_limit_l_max 23
_diffrn_reflns_limit_l_min -24
_diffrn_reflns_number 43008
_diffrn_reflns_theta_full 70.98
_diffrn_reflns_theta_max 70.98
_diffrn_reflns_theta_min 2.29
_exptl_absorpt_coefficient_mu 2.443
_exptl_absorpt_correction_T_max 0.693
_exptl_absorpt_correction_T_min 0.595
_exptl_absorpt_correction_type multi-scan
_exptl_absorpt_process_details 'Bruker SADABS'
_exptl_crystal_colour blue
_exptl_crystal_density_diffrn 1.789
_exptl_crystal_density_method 'not measured'
_exptl_crystal_description block
_exptl_crystal_F_000 1636
_exptl_crystal_size_max 0.3
_exptl_crystal_size_mid 0.2
_exptl_crystal_size_min 0.15
_refine_diff_density_max 0.724
_refine_diff_density_min -0.565
_refine_diff_density_rms 0.092
_refine_ls_extinction_method none
_refine_ls_goodness_of_fit_ref 1.041
_refine_ls_hydrogen_treatment constr
_refine_ls_matrix_type full
_refine_ls_number_parameters 999
_refine_ls_number_reflns 11449
_refine_ls_number_restraints 288
_refine_ls_restrained_S_all 1.071
_refine_ls_R_factor_all 0.0570
_refine_ls_R_factor_gt 0.0455
_refine_ls_shift/su_max 0.000
_refine_ls_shift/su_mean 0.000
_refine_ls_structure_factor_coef Fsqd
_refine_ls_weighting_details 'calc w=1/[\s^2^(Fo^2^)+(0.0545P)^2^+2.1446P] where P=(Fo^2^+2Fc^2^)/3'
_refine_ls_weighting_scheme calc
_refine_ls_wR_factor_gt 0.1108
_refine_ls_wR_factor_ref 0.1190
_reflns_number_gt 9555
_reflns_number_total 11449
_reflns_threshold_expression >2sigma(I)
_cod_data_source_file b914977esup1.cif
_cod_data_source_block wg202
_cod_original_cell_volume 3059.36(10)
_cod_database_code 7111557

loop_
_symmetry_equiv_pos_as_xyz
'x, y, z'
'-x, -y, -z'

loop_
_atom_site_label
_atom_site_type_symbol
_atom_site_fract_x
_atom_site_fract_y
_atom_site_fract_z
_atom_site_U_iso_or_equiv
_atom_site_adp_type
_atom_site_occupancy
_atom_site_symmetry_multiplicity
_atom_site_calc_flag
_atom_site_refinement_flags
_atom_site_disorder_assembly
_atom_site_disorder_group
C1 C -0.1634(3) 0.00658(15) 0.35199(13) 0.0259(5) Uani 1 1 d DU . .
C2 C -0.0959(2) 0.05347(13) 0.28027(12) 0.0179(4) Uani 1 1 d . B .
C3 C -0.1004(3) 0.01840(14) 0.22676(14) 0.0225(5) Uani 1 1 d . . .
H3 H -0.1269 -0.0363 0.2366 0.027 Uiso 1 1 calc R B .
C4 C -0.0662(3) 0.06290(15) 0.15899(14) 0.0217(5) Uani 1 1 d . B .
C5 C -0.0937(4) 0.02623(19) 0.10016(16) 0.0356(7) Uani 1 1 d . . .
C6 C -0.2637(3) 0.40519(16) 0.16323(14) 0.0270(5) Uani 1 1 d . . .
C7 C -0.1290(3) 0.35264(14) 0.15505(13) 0.0215(5) Uani 1 1 d . B .
C8 C -0.0101(3) 0.39032(14) 0.10867(13) 0.0242(5) Uani 1 1 d . . .
H8 H -0.0124 0.4466 0.0891 0.029 Uiso 1 1 calc R . .
C9 C 0.1078(3) 0.34860(14) 0.09103(12) 0.0206(5) Uani 1 1 d . B .
C10 C 0.2266(3) 0.39467(16) 0.03738(14) 0.0272(5) Uani 1 1 d . . .
C11 C 0.5345(3) 0.13679(17) 0.18197(17) 0.0365(6) Uani 1 1 d DU . .
C12 C 0.3851(3) 0.16670(14) 0.20567(13) 0.0215(5) Uani 1 1 d . B .
C13 C 0.3945(3) 0.22975(14) 0.23589(14) 0.0250(5) Uani 1 1 d . . .
H13 H 0.4897 0.2481 0.2416 0.030 Uiso 1 1 calc R C .
C14 C 0.2715(3) 0.26623(13) 0.25757(12) 0.0201(5) Uani 1 1 d . B .
C15 C 0.3020(3) 0.33600(15) 0.28716(14) 0.0253(5) Uani 1 1 d . . .
C16 C 0.4560(3) 0.54942(16) 0.35854(16) 0.0277(5) Uani 1 1 d . . .
C17 C 0.3105(3) 0.59423(14) 0.33859(13) 0.0214(5) Uani 1 1 d . . .
C18 C 0.1940(3) 0.55124(14) 0.32220(14) 0.0240(5) Uani 1 1 d . . .
H18 H 0.2044 0.4953 0.3298 0.029 Uiso 1 1 calc R . .
C19 C 0.0665(3) 0.58737(15) 0.29574(13) 0.0234(5) Uani 1 1 d . . .
C20 C -0.0523(3) 0.53325(17) 0.28105(18) 0.0345(6) Uani 1 1 d . . .
C21 C -0.1468(3) 0.61270(15) 0.49059(14) 0.0267(5) Uani 1 1 d . . .
C22 C -0.1142(3) 0.67906(14) 0.42242(13) 0.0207(5) Uani 1 1 d . . .
C23 C -0.2336(3) 0.71397(14) 0.38668(14) 0.0229(5) Uani 1 1 d . . .
H23 H -0.3299 0.6960 0.4054 0.027 Uiso 1 1 calc R . .
C24 C -0.2200(3) 0.77515(14) 0.32357(13) 0.0200(5) Uani 1 1 d . . .
C25 C -0.3666(3) 0.80372(15) 0.29005(14) 0.0234(5) Uani 1 1 d . . .
C26 C 0.3039(4) 0.89772(19) 0.12787(16) 0.0381(7) Uani 1 1 d . . .
C27 C 0.2513(3) 0.86925(15) 0.20455(14) 0.0238(5) Uani 1 1 d . . .
C28 C 0.2694(3) 0.91968(15) 0.24533(15) 0.0281(6) Uani 1 1 d . . .
H28 H 0.3021 0.9729 0.2241 0.034 Uiso 1 1 calc R . .
C29 C 0.2410(3) 0.89441(14) 0.31639(14) 0.0211(5) Uani 1 1 d . . .
C30 C 0.2846(3) 0.95223(15) 0.35730(15) 0.0264(5) Uani 1 1 d . . .
C31 C -0.0681(3) 0.78176(16) 0.02082(15) 0.0304(6) Uani 1 1 d . A .
H31 H -0.0217 0.7915 -0.0243 0.037 Uiso 1 1 calc R . .
C32 C -0.2327(4) 0.77634(18) 0.10580(16) 0.0379(7) Uani 1 1 d . . .
H32 H -0.3232 0.7817 0.1305 0.045 Uiso 1 1 calc R . .
C33 C -0.1078(4) 0.74525(19) 0.13332(15) 0.0411(7) Uani 1 1 d . A .
H33 H -0.0930 0.7246 0.1812 0.049 Uiso 1 1 calc R . .
C34 C -0.3132(4) 0.8347(2) -0.01573(17) 0.0442(8) Uani 1 1 d . . .
H34A H -0.2633 0.8494 -0.0621 0.066 Uiso 1 1 calc R . .
H34B H -0.3557 0.8826 -0.0059 0.066 Uiso 1 1 calc R . .
H34C H -0.3921 0.7962 -0.0134 0.066 Uiso 1 1 calc R . .
C35A C 0.1552(7) 0.7251(4) 0.0823(6) 0.0401(16) Uani 0.690(8) 1 d PDU A 1
H35A H 0.1902 0.7277 0.1271 0.048 Uiso 0.690(8) 1 calc PR A 1
H35B H 0.2132 0.7644 0.0451 0.048 Uiso 0.690(8) 1 calc PR A 1
C36A C 0.1860(7) 0.6424(4) 0.0748(4) 0.0547(14) Uani 0.690(8) 1 d PDU A 1
H36A H 0.1330 0.6026 0.1137 0.066 Uiso 0.690(8) 1 calc PR A 1
H36B H 0.1464 0.6386 0.0313 0.066 Uiso 0.690(8) 1 calc PR A 1
C37A C 0.3485(8) 0.6220(6) 0.0741(5) 0.0600(19) Uani 0.690(8) 1 d PDU A 1
H37A H 0.3612 0.5703 0.0635 0.072 Uiso 0.690(8) 1 calc PR A 1
H37B H 0.4014 0.6631 0.0363 0.072 Uiso 0.690(8) 1 calc PR A 1
C38A C 0.4195(6) 0.6166(4) 0.1409(4) 0.0588(16) Uani 0.690(8) 1 d PDU A 1
H38A H 0.4171 0.6691 0.1495 0.088 Uiso 0.690(8) 1 calc PR A 1
H38B H 0.5224 0.5992 0.1374 0.088 Uiso 0.690(8) 1 calc PR A 1
H38C H 0.3652 0.5779 0.1791 0.088 Uiso 0.690(8) 1 calc PR A 1
C35B C 0.1370(15) 0.7077(8) 0.0914(17) 0.049(3) Uani 0.310(8) 1 d PDU A 2
H35C H 0.1742 0.7141 0.1345 0.059 Uiso 0.310(8) 1 calc PR A 2
H35D H 0.2095 0.7329 0.0528 0.059 Uiso 0.310(8) 1 calc PR A 2
C36B C 0.1262(13) 0.6206(7) 0.0973(7) 0.042(2) Uani 0.310(8) 1 d PDU A 2
H36C H 0.1065 0.6134 0.0518 0.050 Uiso 0.310(8) 1 calc PR A 2
H36D H 0.0432 0.5965 0.1306 0.050 Uiso 0.310(8) 1 calc PR A 2
C37B C 0.2685(12) 0.5796(7) 0.1214(7) 0.056(2) Uani 0.310(8) 1 d PDU A 2
H37C H 0.2844 0.5844 0.1681 0.067 Uiso 0.310(8) 1 calc PR A 2
H37D H 0.2601 0.5221 0.1250 0.067 Uiso 0.310(8) 1 calc PR A 2
C38B C 0.3988(15) 0.6139(14) 0.0738(12) 0.065(5) Uani 0.310(8) 1 d PDU A 2
H38D H 0.3721 0.6248 0.0257 0.098 Uiso 0.310(8) 1 calc PR A 2
H38E H 0.4807 0.5757 0.0820 0.098 Uiso 0.310(8) 1 calc PR A 2
H38F H 0.4292 0.6637 0.0823 0.098 Uiso 0.310(8) 1 calc PR A 2
C39 C 0.8463(3) 0.24022(16) 0.48010(14) 0.0264(5) Uani 1 1 d . . .
H39 H 0.8649 0.2187 0.5276 0.032 Uiso 1 1 calc R . .
C40 C 0.7549(3) 0.31265(17) 0.38413(14) 0.0301(6) Uani 1 1 d . . .
H40 H 0.6978 0.3510 0.3531 0.036 Uiso 1 1 calc R . .
C41 C 0.8542(3) 0.26184(17) 0.36729(14) 0.0298(6) Uani 1 1 d . . .
H41 H 0.8805 0.2578 0.3221 0.036 Uiso 1 1 calc R . .
C42 C 0.6657(3) 0.3431(2) 0.49532(17) 0.0369(6) Uani 1 1 d . . .
H42A H 0.6671 0.3147 0.5447 0.055 Uiso 1 1 calc R . .
H42B H 0.5634 0.3482 0.4816 0.055 Uiso 1 1 calc R . .
H42C H 0.7088 0.3964 0.4867 0.055 Uiso 1 1 calc R . .
C43 C 1.0284(3) 0.15647(15) 0.43378(14) 0.0266(5) Uani 1 1 d . . .
H43A H 1.0546 0.1496 0.3875 0.032 Uiso 1 1 calc R . .
H43B H 0.9909 0.1047 0.4643 0.032 Uiso 1 1 calc R . .
C44 C 1.1659(3) 0.17976(15) 0.46266(14) 0.0266(5) Uani 1 1 d . . .
H44A H 1.1449 0.1760 0.5122 0.032 Uiso 1 1 calc R . .
H44B H 1.1918 0.2359 0.4380 0.032 Uiso 1 1 calc R . .
C45 C 1.2970(3) 0.12620(17) 0.45507(15) 0.0329(6) Uani 1 1 d . . .
H45A H 1.2721 0.0703 0.4810 0.039 Uiso 1 1 calc R . .
H45B H 1.3154 0.1285 0.4057 0.039 Uiso 1 1 calc R . .
C46 C 1.4365(4) 0.1505(2) 0.48144(19) 0.0459(8) Uani 1 1 d . . .
H46A H 1.4643 0.2050 0.4545 0.069 Uiso 1 1 calc R . .
H46B H 1.5167 0.1138 0.4766 0.069 Uiso 1 1 calc R . .
H46C H 1.4188 0.1486 0.5303 0.069 Uiso 1 1 calc R . .
Cu1 Cu 0.05020(4) 0.195883(19) 0.195355(17) 0.01811(10) Uani 1 1 d . B .
Cu2 Cu 0.11453(4) 0.744504(19) 0.315164(18) 0.01976(10) Uani 1 1 d . . .
F1A F -0.2438(4) 0.05454(13) 0.38086(13) 0.0527(7) Uani 0.892(5) 1 d PDU B 1
F2A F -0.0597(3) -0.0210(2) 0.39595(14) 0.0647(10) Uani 0.892(5) 1 d PDU B 1
F3A F -0.2485(3) -0.05291(15) 0.35128(13) 0.0438(6) Uani 0.892(5) 1 d PDU B 1
F1B F -0.150(2) 0.0355(10) 0.4024(7) 0.042(2) Uani 0.108(5) 1 d PDU B 2
F2B F -0.0792(18) -0.0603(8) 0.3709(9) 0.040(3) Uani 0.108(5) 1 d PDU B 2
F3B F -0.2925(15) -0.0217(13) 0.3485(11) 0.044(3) Uani 0.108(5) 1 d PDU B 2
F4 F -0.2084(3) 0.06198(19) 0.06578(13) 0.0655(7) Uani 1 1 d . B .
F5 F -0.1191(3) -0.05158(13) 0.12182(12) 0.0671(8) Uani 1 1 d U B .
F6 F 0.0208(2) 0.03845(12) 0.05431(11) 0.0464(5) Uani 1 1 d . B .
F7 F -0.3726(2) 0.39100(14) 0.12719(14) 0.0562(6) Uani 1 1 d . . .
F8 F -0.2363(2) 0.48278(10) 0.14157(10) 0.0382(4) Uani 1 1 d . . .
F9 F -0.3146(3) 0.38835(13) 0.22880(11) 0.0556(6) Uani 1 1 d . . .
F10 F 0.2009(2) 0.47299(10) 0.01525(10) 0.0401(4) Uani 1 1 d . . .
F11 F 0.3581(2) 0.38606(15) 0.06328(12) 0.0557(6) Uani 1 1 d . . .
F12 F 0.2359(3) 0.36812(11) -0.01824(10) 0.0484(5) Uani 1 1 d . . .
F13A F 0.5851(3) 0.1884(2) 0.12168(18) 0.0609(10) Uani 0.803(7) 1 d PDU C 1
F14A F 0.6376(4) 0.1375(3) 0.2254(3) 0.0591(11) Uani 0.803(7) 1 d PDU C 1
F15A F 0.5286(4) 0.0662(2) 0.1727(3) 0.0594(10) Uani 0.803(7) 1 d PDU C 1
F13B F 0.5450(14) 0.1446(10) 0.1147(4) 0.059(2) Uani 0.197(7) 1 d PDU C 2
F14B F 0.6566(12) 0.1590(9) 0.1991(8) 0.045(2) Uani 0.197(7) 1 d PDU C 2
F15B F 0.5310(15) 0.0559(5) 0.2084(8) 0.043(2) Uani 0.197(7) 1 d PDU C 2
F16 F 0.18893(19) 0.34780(9) 0.32900(9) 0.0321(3) Uani 1 1 d . C .
F17 F 0.3229(2) 0.40347(9) 0.23679(10) 0.0401(4) Uani 1 1 d . C .
F18 F 0.4214(2) 0.32353(11) 0.32453(11) 0.0426(4) Uani 1 1 d . C .
F19 F 0.4887(3) 0.54984(15) 0.42223(14) 0.0636(7) Uani 1 1 d . . .
F20 F 0.5670(2) 0.58501(12) 0.31638(17) 0.0666(8) Uani 1 1 d . . .
F21 F 0.45546(18) 0.47376(9) 0.35883(10) 0.0338(4) Uani 1 1 d . . .
F22 F 0.0019(3) 0.47445(16) 0.2588(2) 0.0818(10) Uani 1 1 d . . .
F23 F -0.1493(2) 0.57248(12) 0.23909(13) 0.0518(5) Uani 1 1 d . . .
F24 F -0.1337(3) 0.49833(18) 0.34040(15) 0.0793(9) Uani 1 1 d . . .
F25 F -0.1426(3) 0.54145(10) 0.47881(11) 0.0485(5) Uani 1 1 d . . .
F26 F -0.2798(2) 0.61978(13) 0.52019(10) 0.0481(5) Uani 1 1 d . . .
F27 F -0.0498(2) 0.61213(11) 0.53683(9) 0.0378(4) Uani 1 1 d . . .
F28 F -0.47690(18) 0.80500(10) 0.33691(9) 0.0335(4) Uani 1 1 d . . .
F29 F -0.35489(19) 0.87681(9) 0.24604(10) 0.0376(4) Uani 1 1 d . . .
F30 F -0.40787(18) 0.75524(10) 0.25397(9) 0.0321(3) Uani 1 1 d . . .
F31 F 0.1959(3) 0.89245(13) 0.08793(10) 0.0494(5) Uani 1 1 d . . .
F32 F 0.3503(4) 0.97284(15) 0.10809(12) 0.0755(9) Uani 1 1 d . . .
F33 F 0.4128(2) 0.85114(16) 0.11421(11) 0.0566(6) Uani 1 1 d . . .
F34 F 0.2459(3) 0.92503(10) 0.42460(9) 0.0466(5) Uani 1 1 d . . .
F35 F 0.2203(2) 1.02282(9) 0.33430(9) 0.0337(4) Uani 1 1 d . . .
F36 F 0.4292(2) 0.96488(15) 0.35107(15) 0.0606(7) Uani 1 1 d . . .
N1 N -0.2067(3) 0.79915(14) 0.03521(12) 0.0311(5) Uani 1 1 d . . .
N2 N -0.0038(3) 0.74861(14) 0.07933(13) 0.0341(5) Uani 1 1 d D . .
N3 N 0.7520(2) 0.29845(14) 0.45488(12) 0.0256(4) Uani 1 1 d . . .
N4 N 0.9105(2) 0.21689(13) 0.42806(11) 0.0242(4) Uani 1 1 d . . .
O1 O -0.04529(18) 0.12043(9) 0.27835(9) 0.0190(3) Uani 1 1 d . . .
O2 O -0.0199(2) 0.13384(10) 0.13673(9) 0.0221(3) Uani 1 1 d . . .
O3 O -0.1418(2) 0.28162(10) 0.18846(10) 0.0251(4) Uani 1 1 d . . .
O4 O 0.1365(2) 0.27442(10) 0.11103(9) 0.0224(3) Uani 1 1 d . . .
O5 O 0.27422(19) 0.13337(10) 0.19467(9) 0.0214(3) Uani 1 1 d . . .
O6 O 0.13550(19) 0.25324(10) 0.25494(9) 0.0213(3) Uani 1 1 d . . .
O7 O 0.3123(2) 0.66518(10) 0.33842(10) 0.0236(4) Uani 1 1 d . . .
O8 O 0.0295(2) 0.66012(10) 0.28073(9) 0.0245(4) Uani 1 1 d . . .
O9 O 0.02322(19) 0.69179(10) 0.40796(9) 0.0221(3) Uani 1 1 d . . .
O10 O -0.10623(19) 0.80779(10) 0.29109(9) 0.0234(4) Uani 1 1 d . . .
O11 O 0.1985(2) 0.79957(10) 0.22184(9) 0.0234(4) Uani 1 1 d . . .
O12 O 0.18758(19) 0.82895(10) 0.35288(9) 0.0215(3) Uani 1 1 d . . .

loop_
_atom_site_aniso_label
_atom_site_aniso_U_11
_atom_site_aniso_U_22
_atom_site_aniso_U_33
_atom_site_aniso_U_23
_atom_site_aniso_U_13
_atom_site_aniso_U_12
C1 0.0278(12) 0.0247(11) 0.0236(12) -0.0046(9) 0.0006(9) -0.0075(9)
C2 0.0145(10) 0.0170(10) 0.0204(11) -0.0022(8) -0.0033(8) 0.0020(8)
C3 0.0215(12) 0.0172(10) 0.0300(13) -0.0088(9) 0.0000(10) -0.0025(9)
C4 0.0171(11) 0.0248(12) 0.0273(13) -0.0141(10) -0.0006(9) -0.0014(9)
C5 0.0398(16) 0.0418(16) 0.0323(15) -0.0232(13) 0.0069(12) -0.0131(13)
C6 0.0258(13) 0.0291(13) 0.0239(13) -0.0039(10) -0.0019(10) 0.0041(10)
C7 0.0256(12) 0.0204(11) 0.0184(11) -0.0043(9) -0.0071(9) 0.0020(9)
C8 0.0277(13) 0.0184(11) 0.0240(12) -0.0016(9) -0.0045(10) -0.0009(9)
C9 0.0246(12) 0.0204(11) 0.0163(11) -0.0032(9) -0.0048(9) -0.0032(9)
C10 0.0296(13) 0.0258(12) 0.0231(13) -0.0019(10) 0.0002(10) -0.0039(10)
C11 0.0224(12) 0.0343(12) 0.0598(16) -0.0244(12) -0.0030(11) 0.0025(10)
C12 0.0204(12) 0.0200(11) 0.0225(12) -0.0034(9) -0.0017(9) 0.0018(9)
C13 0.0236(12) 0.0196(11) 0.0336(14) -0.0102(10) -0.0035(10) -0.0021(9)
C14 0.0250(12) 0.0179(10) 0.0168(11) -0.0038(8) -0.0011(9) -0.0026(9)
C15 0.0268(13) 0.0229(12) 0.0278(13) -0.0100(10) -0.0002(10) -0.0022(10)
C16 0.0215(12) 0.0254(12) 0.0397(15) -0.0154(11) 0.0005(11) -0.0031(10)
C17 0.0233(12) 0.0195(11) 0.0211(12) -0.0063(9) 0.0043(9) -0.0009(9)
C18 0.0244(12) 0.0190(11) 0.0299(13) -0.0093(9) -0.0007(10) -0.0003(9)
C19 0.0259(12) 0.0220(11) 0.0237(12) -0.0094(9) 0.0018(10) -0.0003(9)
C20 0.0316(14) 0.0244(13) 0.0516(18) -0.0150(12) -0.0166(13) 0.0076(11)
C21 0.0264(13) 0.0246(12) 0.0255(13) -0.0013(10) -0.0014(10) -0.0022(10)
C22 0.0238(12) 0.0181(10) 0.0205(12) -0.0062(9) 0.0005(9) -0.0016(9)
C23 0.0216(12) 0.0217(11) 0.0243(12) -0.0053(9) 0.0014(9) -0.0026(9)
C24 0.0200(11) 0.0175(10) 0.0248(12) -0.0095(9) -0.0024(9) 0.0015(9)
C25 0.0227(12) 0.0212(11) 0.0253(13) -0.0049(9) -0.0022(10) -0.0024(9)
C26 0.0497(18) 0.0375(15) 0.0235(14) -0.0021(11) -0.0022(13) -0.0111(14)
C27 0.0235(12) 0.0213(11) 0.0232(13) 0.0000(9) -0.0039(10) 0.0006(9)
C28 0.0320(14) 0.0197(11) 0.0298(14) -0.0002(10) -0.0106(11) -0.0049(10)
C29 0.0158(11) 0.0179(11) 0.0311(13) -0.0087(9) -0.0068(9) 0.0038(8)
C30 0.0261(13) 0.0209(11) 0.0349(15) -0.0105(10) -0.0113(11) 0.0046(9)
C31 0.0412(16) 0.0298(13) 0.0228(13) -0.0117(10) -0.0003(11) -0.0043(11)
C32 0.0544(19) 0.0377(15) 0.0210(14) -0.0090(11) 0.0052(13) -0.0024(13)
C33 0.069(2) 0.0359(15) 0.0183(13) -0.0073(11) -0.0040(14) 0.0026(14)
C34 0.0449(18) 0.059(2) 0.0257(15) -0.0079(14) -0.0029(13) 0.0088(15)
C35A 0.051(3) 0.038(3) 0.040(4) -0.022(3) -0.015(3) 0.003(2)
C36A 0.046(3) 0.056(3) 0.077(4) -0.043(3) -0.002(3) 0.004(2)
C37A 0.040(4) 0.071(4) 0.088(4) -0.054(3) 0.006(3) 0.005(3)
C38A 0.042(3) 0.052(3) 0.083(4) -0.022(3) 0.002(3) 0.010(2)
C35B 0.055(5) 0.051(6) 0.049(6) -0.023(5) -0.017(5) 0.018(5)
C36B 0.049(5) 0.039(5) 0.045(5) -0.024(4) -0.004(4) 0.012(4)
C37B 0.045(5) 0.059(5) 0.070(5) -0.029(4) -0.004(4) 0.013(4)
C38B 0.036(8) 0.074(8) 0.088(8) -0.027(7) 0.002(7) 0.017(7)
C39 0.0280(13) 0.0309(13) 0.0220(12) -0.0098(10) -0.0023(10) -0.0038(10)
C40 0.0285(13) 0.0378(14) 0.0232(13) -0.0074(11) -0.0015(10) 0.0003(11)
C41 0.0337(14) 0.0363(14) 0.0185(12) -0.0066(10) -0.0014(10) 0.0000(11)
C42 0.0308(15) 0.0513(17) 0.0354(16) -0.0234(13) -0.0021(12) 0.0065(13)
C43 0.0355(14) 0.0247(12) 0.0212(12) -0.0090(9) -0.0015(10) 0.0007(10)
C44 0.0351(14) 0.0223(11) 0.0228(12) -0.0067(9) -0.0035(10) -0.0002(10)
C45 0.0377(15) 0.0329(14) 0.0270(14) -0.0068(11) -0.0026(11) 0.0047(11)
C46 0.0372(17) 0.057(2) 0.0419(18) -0.0107(15) -0.0093(14) 0.0061(14)
Cu1 0.02151(18) 0.01673(17) 0.01623(18) -0.00478(12) -0.00121(13) -0.00171(12)
Cu2 0.02261(19) 0.01738(17) 0.01996(19) -0.00684(13) 0.00116(13) -0.00094(13)
F1A 0.0853(19) 0.0340(10) 0.0345(12) -0.0098(9) 0.0309(12) -0.0042(10)
F2A 0.0391(12) 0.091(2) 0.0368(13) 0.0291(14) -0.0106(9) -0.0169(11)
F3A 0.0580(14) 0.0385(12) 0.0363(11) -0.0160(10) 0.0179(10) -0.0285(11)
F1B 0.060(6) 0.042(5) 0.024(4) -0.009(3) 0.009(4) -0.019(4)
F2B 0.045(5) 0.037(4) 0.024(5) 0.009(4) 0.009(5) 0.006(4)
F3B 0.032(4) 0.051(7) 0.041(6) -0.002(6) 0.002(5) -0.020(4)
F4 0.0531(13) 0.114(2) 0.0500(13) -0.0540(14) -0.0171(10) 0.0008(13)
F5 0.114(2) 0.0479(12) 0.0485(12) -0.0338(10) 0.0272(13) -0.0454(13)
F6 0.0598(12) 0.0450(10) 0.0429(11) -0.0310(8) 0.0219(9) -0.0147(9)
F7 0.0315(10) 0.0632(13) 0.0837(16) -0.0320(12) -0.0287(10) 0.0145(9)
F8 0.0442(10) 0.0260(8) 0.0417(10) -0.0073(7) 0.0038(8) 0.0099(7)
F9 0.0579(13) 0.0611(12) 0.0329(10) 0.0054(9) 0.0160(9) 0.0293(10)
F10 0.0485(10) 0.0234(8) 0.0415(10) -0.0005(7) 0.0100(8) -0.0077(7)
F11 0.0255(9) 0.0742(14) 0.0493(12) 0.0123(10) -0.0027(8) -0.0121(9)
F12 0.0745(14) 0.0400(9) 0.0292(9) -0.0117(7) 0.0207(9) -0.0186(9)
F13A 0.0440(15) 0.0616(17) 0.0718(17) -0.0168(14) 0.0264(13) 0.0022(13)
F14A 0.0307(16) 0.066(2) 0.095(3) -0.0431(19) -0.0244(18) 0.0183(14)
F15A 0.0355(14) 0.0481(14) 0.114(3) -0.0591(18) 0.017(2) -0.0051(12)
F13B 0.044(4) 0.076(5) 0.062(3) -0.033(3) 0.004(3) 0.020(4)
F14B 0.016(3) 0.042(4) 0.089(5) -0.040(4) 0.011(4) -0.006(3)
F15B 0.027(4) 0.029(2) 0.083(5) -0.035(3) 0.015(5) 0.001(3)
F16 0.0389(9) 0.0306(8) 0.0314(8) -0.0178(6) 0.0052(7) -0.0046(7)
F17 0.0603(12) 0.0200(7) 0.0391(10) -0.0096(7) 0.0111(8) -0.0103(7)
F18 0.0385(10) 0.0452(10) 0.0564(12) -0.0316(9) -0.0168(8) 0.0013(8)
F19 0.0618(14) 0.0792(15) 0.0734(16) -0.0531(13) -0.0431(12) 0.0391(12)
F20 0.0279(10) 0.0378(10) 0.115(2) 0.0030(11) 0.0240(11) 0.0033(8)
F21 0.0304(8) 0.0229(7) 0.0512(10) -0.0138(7) -0.0097(7) 0.0045(6)
F22 0.0454(12) 0.0714(15) 0.169(3) -0.0914(19) -0.0476(16) 0.0241(11)
F23 0.0467(11) 0.0402(10) 0.0735(14) -0.0180(9) -0.0321(10) 0.0036(8)
F24 0.0775(18) 0.0874(18) 0.0638(16) -0.0017(13) -0.0135(13) -0.0543(16)
F25 0.0780(14) 0.0209(8) 0.0425(11) -0.0016(7) -0.0061(10) -0.0064(8)
F26 0.0300(9) 0.0610(12) 0.0348(10) 0.0136(9) 0.0100(7) 0.0032(8)
F27 0.0379(9) 0.0445(9) 0.0238(8) 0.0034(7) -0.0062(7) -0.0085(7)
F28 0.0232(8) 0.0416(9) 0.0345(9) -0.0096(7) -0.0004(6) 0.0087(6)
F29 0.0288(8) 0.0242(7) 0.0502(10) 0.0075(7) -0.0127(7) -0.0027(6)
F30 0.0322(8) 0.0368(8) 0.0296(8) -0.0118(7) -0.0051(6) -0.0080(7)
F31 0.0646(13) 0.0536(11) 0.0260(9) -0.0018(8) -0.0157(9) -0.0014(10)
F32 0.132(2) 0.0529(13) 0.0319(11) 0.0046(9) 0.0044(13) -0.0515(15)
F33 0.0429(11) 0.0894(16) 0.0311(10) -0.0101(10) 0.0130(8) 0.0000(11)
F34 0.0859(15) 0.0285(8) 0.0285(9) -0.0090(7) -0.0216(9) -0.0063(9)
F35 0.0499(10) 0.0214(7) 0.0325(8) -0.0112(6) -0.0089(7) 0.0091(7)
F36 0.0257(9) 0.0711(14) 0.111(2) -0.0660(14) -0.0121(10) -0.0016(9)
N1 0.0446(14) 0.0299(11) 0.0189(11) -0.0077(9) 0.0015(10) -0.0036(10)
N2 0.0524(16) 0.0292(11) 0.0258(12) -0.0147(9) -0.0095(11) 0.0020(10)
N3 0.0211(10) 0.0334(11) 0.0246(11) -0.0120(9) -0.0008(8) -0.0038(9)
N4 0.0275(11) 0.0269(10) 0.0191(10) -0.0077(8) -0.0018(8) -0.0047(8)
O1 0.0206(8) 0.0185(8) 0.0180(8) -0.0050(6) -0.0027(6) -0.0009(6)
O2 0.0260(9) 0.0232(8) 0.0193(8) -0.0090(6) -0.0030(7) -0.0020(7)
O3 0.0238(9) 0.0216(8) 0.0272(9) -0.0025(7) -0.0011(7) -0.0021(7)
O4 0.0270(9) 0.0199(8) 0.0186(8) -0.0031(6) 0.0004(7) 0.0009(7)
O5 0.0222(8) 0.0193(8) 0.0234(9) -0.0069(6) -0.0030(7) -0.0003(6)
O6 0.0228(9) 0.0212(8) 0.0217(8) -0.0092(6) -0.0003(7) -0.0026(6)
O7 0.0239(9) 0.0199(8) 0.0287(9) -0.0104(7) 0.0021(7) -0.0010(7)
O8 0.0295(9) 0.0197(8) 0.0264(9) -0.0094(7) -0.0058(7) 0.0023(7)
O9 0.0206(8) 0.0241(8) 0.0206(8) -0.0051(6) -0.0004(6) -0.0008(6)
O10 0.0222(9) 0.0198(8) 0.0268(9) -0.0045(7) 0.0003(7) 0.0008(6)
O11 0.0280(9) 0.0199(8) 0.0220(9) -0.0062(6) 0.0021(7) -0.0011(7)
O12 0.0222(8) 0.0186(8) 0.0249(9) -0.0088(6) 0.0008(7) -0.0002(6)

loop_
_atom_type_symbol
_atom_type_description
_atom_type_scat_dispersion_real
_atom_type_scat_dispersion_imag
_atom_type_scat_source
C C 0.0181 0.0091 'International Tables Vol C Tables 4.2.6.8 and 6.1.1.4'
H H 0.0000 0.0000 'International Tables Vol C Tables 4.2.6.8 and 6.1.1.4'
Cu Cu -1.9646 0.5888 'International Tables Vol C Tables 4.2.6.8 and 6.1.1.4'
F F 0.0727 0.0534 'International Tables Vol C Tables 4.2.6.8 and 6.1.1.4'
N N 0.0311 0.0180 'International Tables Vol C Tables 4.2.6.8 and 6.1.1.4'
O O 0.0492 0.0322 'International Tables Vol C Tables 4.2.6.8 and 6.1.1.4'

loop_
_geom_angle_atom_site_label_1
_geom_angle_atom_site_label_2
_geom_angle_atom_site_label_3
_geom_angle
F1B C1 F3B 115.5(12)
F1B C1 F3A 126.9(7)
F1B C1 F2A 60.1(10)
F3B C1 F2A 130.4(10)
F3A C1 F2A 108.5(3)
F3B C1 F1A 81.7(11)
F3A C1 F1A 107.4(2)
F2A C1 F1A 104.0(3)
F1B C1 F2B 101.1(10)
F3B C1 F2B 102.8(11)
F3A C1 F2B 73.9(9)
F1A C1 F2B 139.6(8)
F1B C1 C2 118.0(7)
F3B C1 C2 112.0(10)
F3A C1 C2 114.3(2)
F2A C1 C2 111.5(2)
F1A C1 C2 110.6(2)
F2B C1 C2 104.7(7)
O1 C2 C3 128.5(2)
O1 C2 C1 113.8(2)
C3 C2 C1 117.7(2)
C4 C3 C2 120.2(2)
C4 C3 H3 119.9
C2 C3 H3 119.9
O2 C4 C3 128.7(2)
O2 C4 C5 112.3(2)
C3 C4 C5 118.9(2)
F6 C5 F5 107.6(3)
F6 C5 F4 106.0(3)
F5 C5 F4 108.8(3)
F6 C5 C4 110.9(2)
F5 C5 C4 113.3(3)
F4 C5 C4 109.9(3)
F8 C6 F9 107.4(2)
F8 C6 F7 107.1(2)
F9 C6 F7 107.3(3)
F8 C6 C7 114.1(2)
F9 C6 C7 111.0(2)
F7 C6 C7 109.7(2)
O3 C7 C8 128.2(2)
O3 C7 C6 114.8(2)
C8 C7 C6 116.9(2)
C9 C8 C7 122.4(2)
C9 C8 H8 118.8
C7 C8 H8 118.8
O4 C9 C8 130.2(2)
O4 C9 C10 111.6(2)
C8 C9 C10 118.2(2)
F11 C10 F12 107.6(3)
F11 C10 F10 106.8(2)
F12 C10 F10 106.7(2)
F11 C10 C9 110.9(2)
F12 C10 C9 110.9(2)
F10 C10 C9 113.5(2)
F14B C11 F15A 118.0(8)
F14B C11 F13B 108.6(8)
F15A C11 F13B 71.3(7)
F15A C11 F14A 109.3(3)
F13B C11 F14A 130.9(6)
F14B C11 F13A 78.9(7)
F15A C11 F13A 107.9(4)
F14A C11 F13A 104.4(3)
F14B C11 F15B 105.6(9)
F13B C11 F15B 101.3(8)
F14A C11 F15B 87.4(7)
F13A C11 F15B 135.3(7)
F14B C11 C12 121.2(7)
F15A C11 C12 114.0(3)
F13B C11 C12 112.2(5)
F14A C11 C12 111.5(3)
F13A C11 C12 109.2(2)
F15B C11 C12 105.8(6)
O5 C12 C13 128.9(2)
O5 C12 C11 116.0(2)
C13 C12 C11 115.1(2)
C14 C13 C12 123.0(2)
C14 C13 H13 118.5
C12 C13 H13 118.5
O6 C14 C13 130.2(2)
O6 C14 C15 113.6(2)
C13 C14 C15 116.1(2)
F17 C15 F16 107.3(2)
F17 C15 F18 107.9(2)
F16 C15 F18 106.5(2)
F17 C15 C14 110.9(2)
F16 C15 C14 111.6(2)
F18 C15 C14 112.4(2)
F20 C16 F21 107.8(2)
F20 C16 F19 106.4(3)
F21 C16 F19 106.1(2)
F20 C16 C17 110.5(2)
F21 C16 C17 114.8(2)
F19 C16 C17 110.8(2)
O7 C17 C18 128.2(2)
O7 C17 C16 114.2(2)
C18 C17 C16 117.6(2)
C19 C18 C17 122.4(2)
C19 C18 H18 118.8
C17 C18 H18 118.8
O8 C19 C18 129.8(2)
O8 C19 C20 113.1(2)
C18 C19 C20 117.0(2)
F23 C20 F22 109.7(3)
F23 C20 F24 104.1(3)
F22 C20 F24 105.6(3)
F23 C20 C19 113.3(2)
F22 C20 C19 113.8(3)
F24 C20 C19 109.5(3)
F27 C21 F26 106.8(2)
F27 C21 F25 107.7(2)
F26 C21 F25 107.0(2)
F27 C21 C22 112.3(2)
F26 C21 C22 112.6(2)
F25 C21 C22 110.2(2)
O9 C22 C23 130.2(2)
O9 C22 C21 112.6(2)
C23 C22 C21 117.3(2)
C22 C23 C24 123.3(2)
C22 C23 H23 118.4
C24 C23 H23 118.4
O10 C24 C23 128.8(2)
O10 C24 C25 115.9(2)
C23 C24 C25 115.3(2)
F29 C25 F30 106.9(2)
F29 C25 F28 107.6(2)
F30 C25 F28 107.3(2)
F29 C25 C24 112.1(2)
F30 C25 C24 110.5(2)
F28 C25 C24 112.3(2)
F32 C26 F31 107.1(3)
F32 C26 F33 108.9(3)
F31 C26 F33 106.3(3)
F32 C26 C27 113.1(3)
F31 C26 C27 110.9(3)
F33 C26 C27 110.2(3)
O11 C27 C28 128.8(2)
O11 C27 C26 112.7(2)
C28 C27 C26 118.5(2)
C27 C28 C29 121.6(2)
C27 C28 H28 119.2
C29 C28 H28 119.2
O12 C29 C28 128.4(2)
O12 C29 C30 114.9(2)
C28 C29 C30 116.7(2)
F36 C30 F35 107.1(2)
F36 C30 F34 107.3(2)
F35 C30 F34 107.1(2)
F36 C30 C29 111.2(2)
F35 C30 C29 111.2(2)
F34 C30 C29 112.6(2)
N1 C31 N2 109.4(3)
N1 C31 H31 125.3
N2 C31 H31 125.3
C33 C32 N1 107.5(3)
C33 C32 H32 126.2
N1 C32 H32 126.2
C32 C33 N2 107.5(3)
C32 C33 H33 126.3
N2 C33 H33 126.3
N1 C34 H34A 109.5
N1 C34 H34B 109.5
H34A C34 H34B 109.5
N1 C34 H34C 109.5
H34A C34 H34C 109.5
H34B C34 H34C 109.5
N2 C35A C36A 114.3(5)
N2 C35A H35A 108.7
C36A C35A H35A 108.7
N2 C35A H35B 108.7
C36A C35A H35B 108.7
H35A C35A H35B 107.6
C37A C36A C35A 113.1(6)
C37A C36A H36A 109.0
C35A C36A H36A 109.0
C37A C36A H36B 109.0
C35A C36A H36B 109.0
H36A C36A H36B 107.8
C38A C37A C36A 114.6(6)
C38A C37A H37A 108.6
C36A C37A H37A 108.6
C38A C37A H37B 108.6
C36A C37A H37B 108.6
H37A C37A H37B 107.6
N2 C35B C36B 112.8(10)
N2 C35B H35C 109.0
C36B C35B H35C 109.0
N2 C35B H35D 109.0
C36B C35B H35D 109.0
H35C C35B H35D 107.8
C35B C36B C37B 109.9(9)
C35B C36B H36C 109.7
C37B C36B H36C 109.7
C35B C36B H36D 109.7
C37B C36B H36D 109.7
H36C C36B H36D 108.2
C38B C37B C36B 112.4(10)
C38B C37B H37C 109.1
C36B C37B H37C 109.1
C38B C37B H37D 109.1
C36B C37B H37D 109.1
H37C C37B H37D 107.8
C37B C38B H38D 109.5
C37B C38B H38E 109.5
H38D C38B H38E 109.5
C37B C38B H38F 109.5
H38D C38B H38F 109.5
H38E C38B H38F 109.5
N3 C39 N4 108.8(2)
N3 C39 H39 125.6
N4 C39 H39 125.6
C41 C40 N3 107.0(2)
C41 C40 H40 126.5
N3 C40 H40 126.5
C40 C41 N4 107.1(2)
C40 C41 H41 126.4
N4 C41 H41 126.4
N3 C42 H42A 109.5
N3 C42 H42B 109.5
H42A C42 H42B 109.5
N3 C42 H42C 109.5
H42A C42 H42C 109.5
H42B C42 H42C 109.5
N4 C43 C44 112.1(2)
N4 C43 H43A 109.2
C44 C43 H43A 109.2
N4 C43 H43B 109.2
C44 C43 H43B 109.2
H43A C43 H43B 107.9
C43 C44 C45 111.8(2)
C43 C44 H44A 109.3
C45 C44 H44A 109.3
C43 C44 H44B 109.3
C45 C44 H44B 109.3
H44A C44 H44B 107.9
C46 C45 C44 112.4(3)
C46 C45 H45A 109.1
C44 C45 H45A 109.1
C46 C45 H45B 109.1
C44 C45 H45B 109.1
H45A C45 H45B 107.9
C45 C46 H46A 109.5
C45 C46 H46B 109.5
H46A C46 H46B 109.5
C45 C46 H46C 109.5
H46A C46 H46C 109.5
H46B C46 H46C 109.5
O2 Cu1 O6 175.38(8)
O2 Cu1 O1 90.80(7)
O6 Cu1 O1 89.40(7)
O2 Cu1 O4 88.84(7)
O6 Cu1 O4 91.19(7)
O1 Cu1 O4 177.13(7)
O2 Cu1 O3 98.57(7)
O6 Cu1 O3 86.04(7)
O1 Cu1 O3 91.33(7)
O4 Cu1 O3 85.91(7)
O2 Cu1 O5 88.68(7)
O6 Cu1 O5 86.72(7)
O1 Cu1 O5 98.40(7)
O4 Cu1 O5 84.43(7)
O3 Cu1 O5 167.80(6)
O11 Cu2 O9 177.75(8)
O11 Cu2 O12 91.61(7)
O9 Cu2 O12 88.28(7)
O11 Cu2 O8 90.95(8)
O9 Cu2 O8 89.06(8)
O12 Cu2 O8 176.43(8)
O11 Cu2 O7 92.23(7)
O9 Cu2 O7 90.02(7)
O12 Cu2 O7 96.05(7)
O8 Cu2 O7 86.34(7)
O11 Cu2 O10 90.80(7)
O9 Cu2 O10 86.96(7)
O12 Cu2 O10 92.31(7)
O8 Cu2 O10 85.17(7)
O7 Cu2 O10 171.02(6)
C31 N1 C32 108.2(3)
C31 N1 C34 125.3(3)
C32 N1 C34 126.5(3)
C31 N2 C33 107.5(3)
C31 N2 C35B 130.6(14)
C33 N2 C35B 121.0(13)
C31 N2 C35A 123.6(5)
C33 N2 C35A 128.8(5)
C39 N3 C40 108.7(2)
C39 N3 C42 125.4(2)
C40 N3 C42 125.8(2)
C39 N4 C41 108.4(2)
C39 N4 C43 125.8(2)
C41 N4 C43 125.7(2)
C2 O1 Cu1 124.71(16)
C4 O2 Cu1 124.25(16)
C7 O3 Cu1 121.45(17)
C9 O4 Cu1 126.48(17)
C12 O5 Cu1 118.79(16)
C14 O6 Cu1 125.83(16)
C17 O7 Cu2 122.46(17)
C19 O8 Cu2 126.85(17)
C22 O9 Cu2 125.18(16)
C24 O10 Cu2 118.36(15)
C27 O11 Cu2 124.22(17)
C29 O12 Cu2 124.21(17)

loop_
_geom_bond_atom_site_label_1
_geom_bond_atom_site_label_2
_geom_bond_distance
C1 F1B 1.272(9)
C1 F3B 1.290(9)
C1 F3A 1.308(3)
C1 F2A 1.325(4)
C1 F1A 1.332(3)
C1 F2B 1.361(9)
C1 C2 1.540(3)
C2 O1 1.252(3)
C2 C3 1.388(4)
C3 C4 1.386(4)
C3 H3 0.9500
C4 O2 1.261(3)
C4 C5 1.536(4)
C5 F6 1.323(4)
C5 F5 1.323(4)
C5 F4 1.334(5)
C6 F8 1.323(3)
C6 F9 1.325(4)
C6 F7 1.330(4)
C6 C7 1.544(4)
C7 O3 1.236(3)
C7 C8 1.419(4)
C8 C9 1.369(4)
C8 H8 0.9500
C9 O4 1.271(3)
C9 C10 1.536(3)
C10 F11 1.322(4)
C10 F12 1.329(4)
C10 F10 1.335(3)
C11 F14B 1.278(8)
C11 F15A 1.301(4)
C11 F13B 1.323(8)
C11 F14A 1.325(4)
C11 F13A 1.350(4)
C11 F15B 1.361(8)
C11 C12 1.540(4)
C12 O5 1.233(3)
C12 C13 1.408(4)
C13 C14 1.383(4)
C13 H13 0.9500
C14 O6 1.264(3)
C14 C15 1.537(3)
C15 F17 1.327(3)
C15 F16 1.336(3)
C15 F18 1.339(3)
C16 F20 1.316(4)
C16 F21 1.320(3)
C16 F19 1.340(4)
C16 C17 1.540(4)
C17 O7 1.239(3)
C17 C18 1.414(4)
C18 C19 1.373(4)
C18 H18 0.9500
C19 O8 1.265(3)
C19 C20 1.540(4)
C20 F23 1.308(4)
C20 F22 1.310(4)
C20 F24 1.356(5)
C21 F27 1.321(3)
C21 F26 1.331(4)
C21 F25 1.331(4)
C21 C22 1.543(3)
C22 O9 1.269(3)
C22 C23 1.376(4)
C23 C24 1.412(4)
C23 H23 0.9500
C24 O10 1.239(3)
C24 C25 1.542(3)
C25 F29 1.334(3)
C25 F30 1.335(3)
C25 F28 1.336(3)
C26 F32 1.325(4)
C26 F31 1.329(4)
C26 F33 1.334(5)
C26 C27 1.532(4)
C27 O11 1.260(3)
C27 C28 1.384(4)
C28 C29 1.385(4)
C28 H28 0.9500
C29 O12 1.256(3)
C29 C30 1.545(3)
C30 F36 1.324(3)
C30 F35 1.328(3)
C30 F34 1.331(4)
C31 N1 1.321(4)
C31 N2 1.327(4)
C31 H31 0.9500
C32 C33 1.332(5)
C32 N1 1.373(4)
C32 H32 0.9500
C33 N2 1.383(5)
C33 H33 0.9500
C34 N1 1.457(4)
C34 H34A 0.9800
C34 H34B 0.9800
C34 H34C 0.9800
C35A N2 1.493(6)
C35A C36A 1.515(7)
C35A H35A 0.9900
C35A H35B 0.9900
C36A C37A 1.510(7)
C36A H36A 0.9900
C36A H36B 0.9900
C37A C38A 1.510(8)
C37A H37A 0.9900
C37A H37B 0.9900
C38A H38A 0.9800
C38A H38B 0.9800
C38A H38C 0.9800
C35B N2 1.453(9)
C35B C36B 1.496(10)
C35B H35C 0.9900
C35B H35D 0.9900
C36B C37B 1.506(9)
C36B H36C 0.9900
C36B H36D 0.9900
C37B C38B 1.492(10)
C37B H37C 0.9900
C37B H37D 0.9900
C38B H38D 0.9800
C38B H38E 0.9800
C38B H38F 0.9800
C39 N3 1.326(4)
C39 N4 1.329(4)
C39 H39 0.9500
C40 C41 1.349(4)
C40 N3 1.378(4)
C40 H40 0.9500
C41 N4 1.380(4)
C41 H41 0.9500
C42 N3 1.466(4)
C42 H42A 0.9800
C42 H42B 0.9800
C42 H42C 0.9800
C43 N4 1.477(4)
C43 C44 1.518(4)
C43 H43A 0.9900
C43 H43B 0.9900
C44 C45 1.528(4)
C44 H44A 0.9900
C44 H44B 0.9900
C45 C46 1.515(5)
C45 H45A 0.9900
C45 H45B 0.9900
C46 H46A 0.9800
C46 H46B 0.9800
C46 H46C 0.9800
Cu1 O2 1.9560(17)
Cu1 O6 1.9692(17)
Cu1 O1 1.9724(16)
Cu1 O4 1.9824(17)
Cu1 O3 2.2631(19)
Cu1 O5 2.2913(18)
Cu2 O11 1.9660(18)
Cu2 O9 1.9721(17)
Cu2 O12 1.9819(17)
Cu2 O8 1.9841(17)
Cu2 O7 2.2394(19)
Cu2 O10 2.2833(18)
